data_7160756
loop_
_publ_author_name
'Arutiunov, Nikolai A.'
'Zatsepilina, Anna M.'
'Tolstov, Kirill V.'
'Shtal, Daria A.'
'Momotova, Daria S.'
'Aksenov, Dmitrii A.'
'Aksenov, Nicolai A.'
'Aksenov, Alexander V.'

_publ_section_title
;
 Synthesis of fused indolin-3-one derivatives <i>via</i> (3 +
 2)-cycloaddition of <i>in situ</i> generated 3<i>H</i>-indol-3-one with
 nitrilimines, nitrile oxides and azomethine ylides.
;
_journal_issue 40
_journal_name_full 'Organic &amp; biomolecular chemistry'
_journal_page_first 9198
_journal_page_last 9210
_journal_paper_doi 10.1039/d5ob01186h
_journal_volume 23
_journal_year 2025
_chemical_formula_moiety 'C28 H21 N3 O'
_chemical_formula_sum 'C28 H21 N3 O'
_chemical_formula_weight 415.48
_space_group_crystal_system monoclinic
_space_group_IT_number 14
_space_group_name_Hall '-P 2yn'
_space_group_name_H-M_alt 'P 1 21/n 1'
_atom_sites_solution_hydrogens mixed
_atom_sites_solution_primary dual
_audit_creation_date 2025-07-03
_audit_creation_method
;
Olex2 1.3
(compiled 2020.11.12 svn.r5f609507 for OlexSys, GUI svn.r6408)
;
_audit_update_record
;
2025-07-07 deposited with the CCDC.	2025-09-29 downloaded from the CCDC.
;
_cell_angle_alpha 90
_cell_angle_beta 97.2150(10)
_cell_angle_gamma 90
_cell_formula_units_Z 4
_cell_length_a 10.16710(10)
_cell_length_b 15.24880(10)
_cell_length_c 14.09840(10)
_cell_measurement_reflns_used 21810
_cell_measurement_temperature 293(2)
_cell_measurement_theta_max 75.8170
_cell_measurement_theta_min 4.2550
_cell_volume 2168.45(3)
_computing_cell_refinement 'CrysAlisPro 1.171.43.90 (Rigaku OD, 2023)'
_computing_data_collection 'CrysAlisPro system (CCD 43.90 64-bit (release 15-09-2023))'
_computing_data_reduction 'CrysAlisPro 1.171.43.90 (Rigaku OD, 2023)'
_computing_molecular_graphics 'Olex2 1.3 (Dolomanov et al., 2009)'
_computing_publication_material 'Olex2 1.3 (Dolomanov et al., 2009)'
_computing_structure_refinement 'SHELXL 2018/3 (Sheldrick, 2015)'
_computing_structure_solution 'SHELXT 2018/2 (Sheldrick, 2018)'
_diffrn_ambient_temperature 293(2)
_diffrn_detector 'CCD plate'
_diffrn_detector_area_resol_mean 5.2529
_diffrn_detector_type AtlasS2
_diffrn_measured_fraction_theta_full 1.000
_diffrn_measured_fraction_theta_max 0.997
_diffrn_measurement_details
;
List of Runs (angles in degrees, time in seconds):

  # Type    Start    End  Width  t~exp~   \w     \q     \k     \f   Frames
#--------------------------------------------------------------------------
  1  \w    -83.00   8.00   1.00    5.00    --  -41.19 108.00-151.00   91
  2  \w     13.00  85.00   1.00    5.00    --   41.19-108.00 111.00   72
  3  \w    104.00 178.00   1.00   20.00    --  112.00 108.00-151.00   74
  4  \w     37.00 108.00   1.00   20.00    --  112.00-108.00 111.00   71
  5  \w   -115.00 -17.00   1.00    5.00    --  -41.19 -38.00  30.00   98
  6  \w     13.00 113.00   1.00    5.00    --   41.19  57.00  30.00  100
  7  \w      7.00  33.00   1.00    5.00    --   41.19  84.00  -1.43   26
  8  \w      7.00  34.00   1.00    5.00    --   41.19  83.00 -17.11   27
  9  \w     61.00 146.00   1.00   20.00    --  112.00 178.00-120.00   85
 10  \w     36.00 140.00   1.00   20.00    --  112.00 -30.00 -90.00  104
 11  \w    103.00 178.00   1.00   20.00    --  112.00  77.00   0.00   75
 12  \w     40.00 141.00   1.00   20.00    --  112.00 -61.00 120.00  101
 13  \w     30.00 106.00   1.00   20.00    --  112.00 -95.00 150.00   76
 14  \w     40.00 141.00   1.00   20.00    --  112.00 -61.00 120.00  101
 15  \w     39.00 109.00   1.00   20.00    --  112.00-111.00 -60.00   70
 16  \w     39.00 109.00   1.00   20.00    --  112.00-111.00 150.00   70
 17  \w     39.00 138.00   1.00   20.00    --  112.00 -45.00 -90.00   99
 18  \w     84.00 178.00   1.00   20.00    --  112.00  30.00  30.00   94
 19  \w     36.00 145.00   1.00   20.00    --  112.00 -77.00-180.00  109
 20  \w     61.00 146.00   1.00   20.00    --  112.00 178.00  90.00   85
 21  \w     61.00 146.00   1.00   20.00    --  112.00 178.00  90.00   85
 22  \w     30.00 106.00   1.00   20.00    --  112.00 -95.00 120.00   76
 23  \w     30.00 106.00   1.00   20.00    --  112.00 -95.00 120.00   76
 24  \w     84.00 178.00   1.00   20.00    --  112.00  30.00  90.00   94
 25  \w     39.00 109.00   1.00   20.00    --  112.00-111.00 -90.00   70
 26  \w     30.00 106.00   1.00   20.00    --  112.00 -95.00-150.00   76
 27  \w    103.00 178.00   1.00   20.00    --  112.00  77.00   0.00   75
 28  \w     40.00 103.00   1.00   20.00    --  112.00 -61.00-120.00   63
 29  \w     39.00 109.00   1.00   20.00    --  112.00-111.00 120.00   70
 30  \w    104.00 178.00   1.00   20.00    --  112.00 111.00 -60.00   74
 31  \w     86.00 178.00   1.00   20.00    --  112.00  45.00 120.00   92
 32  \w     26.00 178.00   1.00   20.00    --  112.00  -4.00  83.55  152
 33  \w     40.00 103.00   1.00   20.00    --  112.00 -61.00-120.00   63
;
_diffrn_measurement_device 'four-circle diffractometer'
_diffrn_measurement_device_type 'SuperNova, Dual, Cu at home/near, AtlasS2'
_diffrn_measurement_method '\w scans'
_diffrn_orient_matrix_type 'CrysAlisPro convention (1999,Acta A55,543-557)'
_diffrn_orient_matrix_UB_11 0.0487851000
_diffrn_orient_matrix_UB_12 -0.0922540000
_diffrn_orient_matrix_UB_13 0.0321533000
_diffrn_orient_matrix_UB_21 0.0364627000
_diffrn_orient_matrix_UB_22 0.0340044000
_diffrn_orient_matrix_UB_23 0.1028242000
_diffrn_orient_matrix_UB_31 -0.1400604000
_diffrn_orient_matrix_UB_32 -0.0232658000
_diffrn_orient_matrix_UB_33 0.0228854000
_diffrn_radiation_monochromator mirror
_diffrn_radiation_probe x-ray
_diffrn_radiation_type 'Cu K\a'
_diffrn_radiation_wavelength 1.54184
_diffrn_reflns_av_R_equivalents 0.0223
_diffrn_reflns_av_unetI/netI 0.0124
_diffrn_reflns_Laue_measured_fraction_full 1.000
_diffrn_reflns_Laue_measured_fraction_max 0.997
_diffrn_reflns_limit_h_max 8
_diffrn_reflns_limit_h_min -12
_diffrn_reflns_limit_k_max 19
_diffrn_reflns_limit_k_min -19
_diffrn_reflns_limit_l_max 17
_diffrn_reflns_limit_l_min -17
_diffrn_reflns_number 35509
_diffrn_reflns_point_group_measured_fraction_full 1.000
_diffrn_reflns_point_group_measured_fraction_max 0.997
_diffrn_reflns_theta_full 67.684
_diffrn_reflns_theta_max 75.999
_diffrn_reflns_theta_min 4.289
_diffrn_source 'micro-focus sealed X-ray tube'
_diffrn_source_type 'SuperNova (Cu) X-ray Source'
_exptl_absorpt_coefficient_mu 0.619
_exptl_absorpt_correction_T_max 0.971
_exptl_absorpt_correction_T_min 0.936
_exptl_absorpt_correction_type analytical
_exptl_absorpt_process_details
;
CrysAlisPro 1.171.43.90 (Rigaku Oxford Diffraction, 2023)
Analytical numeric absorption correction using a multifaceted crystal
model based on expressions derived by R.C. Clark & J.S. Reid.
(Clark, R. C. & Reid, J. S. (1995). Acta Cryst. A51, 887-897)
Empirical absorption correction using spherical harmonics,
implemented in SCALE3 ABSPACK scaling algorithm.
;
_exptl_crystal_colour 'clear reddish red'
_exptl_crystal_colour_lustre clear
_exptl_crystal_colour_modifier reddish
_exptl_crystal_colour_primary red
_exptl_crystal_density_diffrn 1.273
_exptl_crystal_description block
_exptl_crystal_F_000 872
_exptl_crystal_recrystallization_method 'Crystallized by slow evaporation of saturated solution in EtOAc.'
_exptl_crystal_size_max 0.389
_exptl_crystal_size_mid 0.283
_exptl_crystal_size_min 0.135
_refine_diff_density_max 0.178
_refine_diff_density_min -0.174
_refine_diff_density_rms 0.029
_refine_ls_extinction_coef 0.0038(3)
_refine_ls_extinction_expression Fc^*^=kFc[1+0.001xFc^2^\l^3^/sin(2\q)]^-1/4^
_refine_ls_extinction_method 'SHELXL-2018/3 (Sheldrick 2018)'
_refine_ls_goodness_of_fit_ref 1.039
_refine_ls_hydrogen_treatment mixed
_refine_ls_matrix_type full
_refine_ls_number_parameters 302
_refine_ls_number_reflns 4510
_refine_ls_number_restraints 0
_refine_ls_restrained_S_all 1.039
_refine_ls_R_factor_all 0.0425
_refine_ls_R_factor_gt 0.0404
_refine_ls_shift/su_max 0.000
_refine_ls_shift/su_mean 0.000
_refine_ls_structure_factor_coef Fsqd
_refine_ls_weighting_details 'w=1/[\s^2^(Fo^2^)+(0.0595P)^2^+0.3604P] where P=(Fo^2^+2Fc^2^)/3'
_refine_ls_weighting_scheme calc
_refine_ls_wR_factor_gt 0.1115
_refine_ls_wR_factor_ref 0.1140
_reflns_Friedel_coverage 0.000
_reflns_number_gt 4214
_reflns_number_total 4510
_reflns_threshold_expression 'I > 2\s(I)'
_cod_data_source_file d5ob01186h3.cif
_cod_data_source_block anna_ark1118_1
_cod_depositor_comments 'Adding full bibliography for 7160755--7160757.cif.'
_cod_database_code 7160756
_shelx_shelxl_version_number 2018/3
_chemical_oxdiff_formula 'C11 H10 N O'
_shelx_space_group_comment
;
The symmetry employed for this shelxl refinement is uniquely defined
by the following loop, which should always be used as a source of
symmetry information in preference to the above space-group names.
They are only intended as comments.
;
_reflns_odcompleteness_completeness 98.30
_reflns_odcompleteness_iscentric 1
_reflns_odcompleteness_theta 76.86
_olex2_refinement_description
;
1. Fixed Uiso
 At 1.2 times of:
  All C(H) groups
2.a Aromatic/amide H refined with riding coordinates:
 C20(H20), C15(H15), C10(H10), C16(H16), C19(H19), C24(H24), C28(H28),
 C11(H11), C12(H12), C14(H14), C26(H26), C2(H2), C27(H27), C25(H25), C13(H13),
 C5(H5), C3(H3), C4(H4)
;
_olex2_exptl_crystal_mounting_method 'Mounted on the glass stick by acrylic glue.'
_olex2_submission_special_instructions 'No special instructions were received'
_oxdiff_exptl_absorpt_empirical_details
;
Empirical correction (ABSPACK) includes:
- Absorption correction using spherical harmonics
- Frame scaling
;
_oxdiff_exptl_absorpt_empirical_full_max 1.504
_oxdiff_exptl_absorpt_empirical_full_min 0.782

loop_
_space_group_symop_operation_xyz
'x, y, z'
'-x+1/2, y+1/2, -z+1/2'
'-x, -y, -z'
'x-1/2, -y-1/2, z-1/2'

loop_
_atom_site_label
_atom_site_type_symbol
_atom_site_fract_x
_atom_site_fract_y
_atom_site_fract_z
_atom_site_U_iso_or_equiv
_atom_site_adp_type
_atom_site_occupancy
_atom_site_site_symmetry_order
_atom_site_calc_flag
_atom_site_refinement_flags_posn
_atom_site_refinement_flags_adp
_atom_site_refinement_flags_occupancy
_atom_site_disorder_assembly
_atom_site_disorder_group
N1 N 0.12467(9) 0.45122(6) 0.29626(7) 0.0443(2) Uani 1 1 d . . . . .
N2 N 0.31561(9) 0.42061(6) 0.23522(7) 0.0448(2) Uani 1 1 d . . . . .
N3 N 0.23614(9) 0.47090(6) 0.16811(7) 0.0436(2) Uani 1 1 d . . . . .
O1 O 0.39038(10) 0.35868(8) 0.45339(7) 0.0706(3) Uani 1 1 d . . . . .
C21 C 0.43119(10) 0.38352(7) 0.20788(8) 0.0406(2) Uani 1 1 d . . . . .
C22 C 0.12949(10) 0.48897(7) 0.20404(8) 0.0423(2) Uani 1 1 d . . . . .
C20 C 0.48217(11) 0.41459(7) 0.12691(8) 0.0460(3) Uani 1 1 d . . . . .
H20 H 0.437448 0.458205 0.089654 0.055 Uiso 1 1 calc R U . . .
C23 C 0.02002(11) 0.54042(7) 0.15493(8) 0.0451(3) Uani 1 1 d . . . . .
C9 C 0.18204(10) 0.29464(7) 0.28867(8) 0.0429(2) Uani 1 1 d . . . . .
C8 C 0.23557(10) 0.38683(7) 0.30740(8) 0.0427(2) Uani 1 1 d . . . . .
C15 C 0.49929(12) 0.31739(8) 0.26146(9) 0.0524(3) Uani 1 1 d . . . . .
H15 H 0.466615 0.295374 0.315400 0.063 Uiso 1 1 calc R U . . .
C7 C 0.30378(12) 0.40356(9) 0.41153(9) 0.0520(3) Uani 1 1 d . . . . .
C1 C 0.14047(12) 0.50893(8) 0.37631(9) 0.0505(3) Uani 1 1 d . . . . .
C10 C 0.18014(12) 0.25499(8) 0.20029(9) 0.0517(3) Uani 1 1 d . . . . .
H10 H 0.220283 0.282682 0.152650 0.062 Uiso 1 1 calc R U . . .
C17 C 0.66916(12) 0.31524(9) 0.15504(9) 0.0545(3) Uani 1 1 d . . . . .
C6 C 0.24027(13) 0.48129(9) 0.44560(9) 0.0570(3) Uani 1 1 d . . . . .
C16 C 0.61578(12) 0.28446(9) 0.23431(10) 0.0557(3) Uani 1 1 d . . . . .
H16 H 0.659813 0.240003 0.270656 0.067 Uiso 1 1 calc R U . . .
C19 C 0.59920(12) 0.38059(9) 0.10197(9) 0.0536(3) Uani 1 1 d . . . . .
H19 H 0.632044 0.402230 0.047925 0.064 Uiso 1 1 calc R U . . .
C24 C 0.04451(13) 0.60362(9) 0.08878(10) 0.0568(3) Uani 1 1 d . . . . .
H24 H 0.130901 0.614172 0.076591 0.068 Uiso 1 1 calc R U . . .
C28 C -0.10924(12) 0.52576(8) 0.17316(11) 0.0587(3) Uani 1 1 d . . . . .
H28 H -0.126736 0.484259 0.218270 0.070 Uiso 1 1 calc R U . . .
C11 C 0.11902(13) 0.17435(9) 0.18191(11) 0.0612(3) Uani 1 1 d . . . . .
H11 H 0.118024 0.148465 0.122096 0.073 Uiso 1 1 calc R U . . .
C12 C 0.06002(14) 0.13274(9) 0.25185(12) 0.0652(4) Uani 1 1 d . . . . .
H12 H 0.018810 0.078767 0.239482 0.078 Uiso 1 1 calc R U . . .
C14 C 0.12307(14) 0.25141(9) 0.35892(10) 0.0587(3) Uani 1 1 d . . . . .
H14 H 0.124458 0.276533 0.419147 0.070 Uiso 1 1 calc R U . . .
C26 C -0.18697(14) 0.63544(10) 0.05759(11) 0.0658(4) Uani 1 1 d . . . . .
H26 H -0.256525 0.666759 0.024315 0.079 Uiso 1 1 calc R U . . .
C2 C 0.06808(15) 0.58476(9) 0.38913(12) 0.0652(4) Uani 1 1 d . . . . .
H2 H 0.001328 0.604075 0.342663 0.078 Uiso 1 1 calc R U . . .
C27 C -0.21220(13) 0.57340(10) 0.12369(13) 0.0677(4) Uani 1 1 d . . . . .
H27 H -0.298934 0.563262 0.135351 0.081 Uiso 1 1 calc R U . . .
C25 C -0.05923(15) 0.65110(11) 0.04077(11) 0.0671(4) Uani 1 1 d . . . . .
H25 H -0.042153 0.693848 -0.003119 0.081 Uiso 1 1 calc R U . . .
C13 C 0.06205(16) 0.17088(11) 0.33974(12) 0.0709(4) Uani 1 1 d . . . . .
H13 H 0.022161 0.142582 0.387114 0.085 Uiso 1 1 calc R U . . .
C5 C 0.26988(19) 0.52720(13) 0.53122(12) 0.0805(5) Uani 1 1 d . . . . .
H5 H 0.336453 0.508130 0.577960 0.097 Uiso 1 1 calc R U . . .
C18 C 0.7994(2) 0.28107(18) 0.12923(16) 0.0866(6) Uani 1 1 d . . . . .
C3 C 0.0998(2) 0.62994(13) 0.47387(14) 0.0865(5) Uani 1 1 d . . . . .
H3 H 0.053884 0.681190 0.483756 0.104 Uiso 1 1 calc R U . . .
C4 C 0.1974(2) 0.60181(14) 0.54450(14) 0.0954(6) Uani 1 1 d . . . . .
H4 H 0.214299 0.633285 0.601230 0.114 Uiso 1 1 calc R U . . .
H18A H 0.792(3) 0.218(2) 0.130(2) 0.154(12) Uiso 1 1 d . . . . .
H18B H 0.873(4) 0.300(2) 0.171(3) 0.179(13) Uiso 1 1 d . . . . .
H18C H 0.811(3) 0.287(2) 0.064(3) 0.169(12) Uiso 1 1 d . . . . .

loop_
_atom_site_aniso_label
_atom_site_aniso_U_11
_atom_site_aniso_U_22
_atom_site_aniso_U_33
_atom_site_aniso_U_23
_atom_site_aniso_U_13
_atom_site_aniso_U_12
N1 0.0421(5) 0.0417(5) 0.0504(5) -0.0019(4) 0.0115(4) 0.0030(4)
N2 0.0390(5) 0.0463(5) 0.0508(5) 0.0111(4) 0.0119(4) 0.0060(4)
N3 0.0387(4) 0.0420(5) 0.0504(5) 0.0057(4) 0.0068(4) 0.0047(3)
O1 0.0668(6) 0.0853(7) 0.0571(5) 0.0119(5) -0.0029(4) 0.0069(5)
C21 0.0351(5) 0.0390(5) 0.0483(5) 0.0002(4) 0.0070(4) 0.0003(4)
C22 0.0394(5) 0.0382(5) 0.0497(6) -0.0014(4) 0.0071(4) 0.0010(4)
C20 0.0440(6) 0.0449(6) 0.0499(6) 0.0039(4) 0.0094(4) 0.0031(4)
C23 0.0399(5) 0.0403(5) 0.0547(6) -0.0063(4) 0.0040(4) 0.0038(4)
C9 0.0382(5) 0.0420(5) 0.0495(6) 0.0059(4) 0.0089(4) 0.0044(4)
C8 0.0391(5) 0.0448(6) 0.0455(5) 0.0037(4) 0.0106(4) 0.0021(4)
C15 0.0468(6) 0.0544(6) 0.0568(7) 0.0127(5) 0.0099(5) 0.0078(5)
C7 0.0487(6) 0.0598(7) 0.0478(6) 0.0060(5) 0.0072(5) -0.0065(5)
C1 0.0504(6) 0.0502(6) 0.0544(6) -0.0074(5) 0.0196(5) -0.0068(5)
C10 0.0510(6) 0.0513(6) 0.0544(6) -0.0007(5) 0.0128(5) 0.0005(5)
C17 0.0446(6) 0.0615(7) 0.0576(7) -0.0088(6) 0.0078(5) 0.0107(5)
C6 0.0602(7) 0.0613(7) 0.0511(6) -0.0055(5) 0.0138(5) -0.0105(6)
C16 0.0492(6) 0.0544(7) 0.0621(7) 0.0039(5) 0.0021(5) 0.0146(5)
C19 0.0488(6) 0.0629(7) 0.0516(6) -0.0007(5) 0.0156(5) 0.0045(5)
C24 0.0480(6) 0.0641(7) 0.0582(7) 0.0086(6) 0.0061(5) 0.0065(5)
C28 0.0436(6) 0.0477(6) 0.0856(9) 0.0019(6) 0.0113(6) 0.0020(5)
C11 0.0561(7) 0.0521(7) 0.0749(8) -0.0109(6) 0.0058(6) 0.0053(5)
C12 0.0563(7) 0.0430(6) 0.0932(11) 0.0083(6) -0.0024(7) -0.0026(5)
C14 0.0585(7) 0.0634(8) 0.0561(7) 0.0064(6) 0.0152(6) -0.0096(6)
C26 0.0548(7) 0.0650(8) 0.0728(8) -0.0059(7) -0.0105(6) 0.0160(6)
C2 0.0663(8) 0.0593(8) 0.0740(9) -0.0159(7) 0.0254(7) 0.0026(6)
C27 0.0385(6) 0.0615(8) 0.1015(11) -0.0085(8) 0.0031(6) 0.0041(5)
C25 0.0632(8) 0.0738(9) 0.0622(8) 0.0130(7) -0.0001(6) 0.0127(7)
C13 0.0673(8) 0.0670(9) 0.0783(10) 0.0223(7) 0.0086(7) -0.0181(7)
C5 0.0920(12) 0.0924(12) 0.0566(8) -0.0163(8) 0.0079(8) -0.0162(9)
C18 0.0647(10) 0.1128(16) 0.0851(12) -0.0052(11) 0.0209(9) 0.0379(10)
C3 0.0945(12) 0.0783(11) 0.0924(12) -0.0357(9) 0.0336(10) -0.0018(9)
C4 0.1173(16) 0.0971(13) 0.0744(11) -0.0399(10) 0.0228(11) -0.0115(12)

loop_
_atom_type_symbol
_atom_type_description
_atom_type_scat_dispersion_real
_atom_type_scat_dispersion_imag
_atom_type_scat_source
C C 0.0181 0.0091 'International Tables Vol C Tables 4.2.6.8 and 6.1.1.4'
H H 0.0000 0.0000 'International Tables Vol C Tables 4.2.6.8 and 6.1.1.4'
N N 0.0311 0.0180 'International Tables Vol C Tables 4.2.6.8 and 6.1.1.4'
O O 0.0492 0.0322 'International Tables Vol C Tables 4.2.6.8 and 6.1.1.4'

loop_
_exptl_crystal_face_index_h
_exptl_crystal_face_index_k
_exptl_crystal_face_index_l
_exptl_crystal_face_perp_dist
4 2 6 0.0637
-4 -2 -6 0.0759
-6 1 4 0.1305
-1 9 2 0.1463
0 10 2 0.1447
6 5 -2 0.0903
-1 -10 -1 0.1220
0 0 9 0.0775
-4 -1 -6 0.0675
-1 -10 -1 0.1172
1 7 -7 0.1020
-6 1 -1 0.1223
-1 -7 7 0.1327
5 0 6 0.0639

loop_
_geom_angle_atom_site_label_1
_geom_angle_atom_site_label_2
_geom_angle_atom_site_label_3
_geom_angle
_geom_angle_site_symmetry_1
_geom_angle_site_symmetry_3
_geom_angle_publ_flag
C22 N1 C8 104.47(8) . . ?
C1 N1 C22 117.31(9) . . ?
C1 N1 C8 108.39(9) . . ?
N3 N2 C21 118.03(9) . . ?
N3 N2 C8 109.74(8) . . ?
C21 N2 C8 127.15(9) . . ?
C22 N3 N2 107.26(9) . . ?
C20 C21 N2 119.92(9) . . ?
C15 C21 N2 121.37(10) . . ?
C15 C21 C20 118.68(10) . . ?
N1 C22 C23 122.41(9) . . ?
N3 C22 N1 113.58(9) . . ?
N3 C22 C23 123.98(10) . . ?
C21 C20 H20 120.0 . . ?
C19 C20 C21 120.05(11) . . ?
C19 C20 H20 120.0 . . ?
C24 C23 C22 120.09(10) . . ?
C24 C23 C28 119.40(11) . . ?
C28 C23 C22 120.51(11) . . ?
C10 C9 C8 121.71(10) . . ?
C10 C9 C14 118.50(11) . . ?
C14 C9 C8 119.56(11) . . ?
N1 C8 C9 110.00(8) . . ?
N1 C8 C7 103.42(9) . . ?
N2 C8 N1 99.98(8) . . ?
N2 C8 C9 114.86(9) . . ?
N2 C8 C7 111.91(9) . . ?
C9 C8 C7 114.92(9) . . ?
C21 C15 H15 120.1 . . ?
C16 C15 C21 119.85(11) . . ?
C16 C15 H15 120.1 . . ?
O1 C7 C8 125.16(12) . . ?
O1 C7 C6 128.62(12) . . ?
C6 C7 C8 106.21(10) . . ?
C6 C1 N1 111.78(11) . . ?
C6 C1 C2 120.90(13) . . ?
C2 C1 N1 127.32(13) . . ?
C9 C10 H10 119.6 . . ?
C9 C10 C11 120.74(12) . . ?
C11 C10 H10 119.6 . . ?
C16 C17 C19 116.90(11) . . ?
C16 C17 C18 121.49(14) . . ?
C19 C17 C18 121.59(14) . . ?
C1 C6 C7 109.31(11) . . ?
C1 C6 C5 121.17(14) . . ?
C5 C6 C7 129.49(14) . . ?
C15 C16 C17 122.42(11) . . ?
C15 C16 H16 118.8 . . ?
C17 C16 H16 118.8 . . ?
C20 C19 C17 122.09(11) . . ?
C20 C19 H19 119.0 . . ?
C17 C19 H19 119.0 . . ?
C23 C24 H24 119.9 . . ?
C25 C24 C23 120.19(12) . . ?
C25 C24 H24 119.9 . . ?
C23 C28 H28 120.2 . . ?
C27 C28 C23 119.63(13) . . ?
C27 C28 H28 120.2 . . ?
C10 C11 H11 119.9 . . ?
C12 C11 C10 120.10(13) . . ?
C12 C11 H11 119.9 . . ?
C11 C12 H12 120.1 . . ?
C13 C12 C11 119.76(13) . . ?
C13 C12 H12 120.1 . . ?
C9 C14 H14 119.9 . . ?
C13 C14 C9 120.29(13) . . ?
C13 C14 H14 119.9 . . ?
C27 C26 H26 120.0 . . ?
C25 C26 H26 120.0 . . ?
C25 C26 C27 119.93(13) . . ?
C1 C2 H2 121.4 . . ?
C3 C2 C1 117.10(16) . . ?
C3 C2 H2 121.4 . . ?
C28 C27 H27 119.7 . . ?
C26 C27 C28 120.51(13) . . ?
C26 C27 H27 119.7 . . ?
C24 C25 H25 119.8 . . ?
C26 C25 C24 120.32(14) . . ?
C26 C25 H25 119.8 . . ?
C12 C13 C14 120.60(13) . . ?
C12 C13 H13 119.7 . . ?
C14 C13 H13 119.7 . . ?
C6 C5 H5 121.0 . . ?
C4 C5 C6 118.03(17) . . ?
C4 C5 H5 121.0 . . ?
C17 C18 H18A 105.6(18) . . ?
C17 C18 H18B 113(2) . . ?
C17 C18 H18C 115(2) . . ?
H18A C18 H18B 111(3) . . ?
H18A C18 H18C 97(3) . . ?
H18B C18 H18C 114(3) . . ?
C2 C3 H3 118.8 . . ?
C2 C3 C4 122.46(17) . . ?
C4 C3 H3 118.8 . . ?
C5 C4 C3 120.31(16) . . ?
C5 C4 H4 119.8 . . ?
C3 C4 H4 119.8 . . ?

loop_
_geom_bond_atom_site_label_1
_geom_bond_atom_site_label_2
_geom_bond_distance
_geom_bond_site_symmetry_2
_geom_bond_publ_flag
N1 C22 1.4284(14) . ?
N1 C8 1.4885(13) . ?
N1 C1 1.4243(15) . ?
N2 N3 1.3943(12) . ?
N2 C21 1.4011(13) . ?
N2 C8 1.4735(13) . ?
N3 C22 1.2831(14) . ?
O1 C7 1.2089(16) . ?
C21 C20 1.3946(15) . ?
C21 C15 1.3912(16) . ?
C22 C23 1.4628(15) . ?
C20 H20 0.9300 . ?
C20 C19 1.3832(16) . ?
C23 C24 1.3853(18) . ?
C23 C28 1.3886(16) . ?
C9 C8 1.5185(15) . ?
C9 C10 1.3829(17) . ?
C9 C14 1.3871(16) . ?
C8 C7 1.5638(16) . ?
C15 H15 0.9300 . ?
C15 C16 1.3840(17) . ?
C7 C6 1.4596(19) . ?
C1 C6 1.383(2) . ?
C1 C2 1.3944(18) . ?
C10 H10 0.9300 . ?
C10 C11 1.3873(19) . ?
C17 C16 1.3843(19) . ?
C17 C19 1.3875(19) . ?
C17 C18 1.5093(18) . ?
C6 C5 1.395(2) . ?
C16 H16 0.9300 . ?
C19 H19 0.9300 . ?
C24 H24 0.9300 . ?
C24 C25 1.3840(18) . ?
C28 H28 0.9300 . ?
C28 C27 1.3880(19) . ?
C11 H11 0.9300 . ?
C11 C12 1.372(2) . ?
C12 H12 0.9300 . ?
C12 C13 1.367(2) . ?
C14 H14 0.9300 . ?
C14 C13 1.387(2) . ?
C26 H26 0.9300 . ?
C26 C27 1.375(2) . ?
C26 C25 1.370(2) . ?
C2 H2 0.9300 . ?
C2 C3 1.382(2) . ?
C27 H27 0.9300 . ?
C25 H25 0.9300 . ?
C13 H13 0.9300 . ?
C5 H5 0.9300 . ?
C5 C4 1.381(3) . ?
C18 H18A 0.96(3) . ?
C18 H18B 0.94(4) . ?
C18 H18C 0.94(4) . ?
C3 H3 0.9300 . ?
C3 C4 1.383(3) . ?
C4 H4 0.9300 . ?

loop_
_geom_torsion_atom_site_label_1
_geom_torsion_atom_site_label_2
_geom_torsion_atom_site_label_3
_geom_torsion_atom_site_label_4
_geom_torsion
_geom_torsion_site_symmetry_1
_geom_torsion_site_symmetry_2
_geom_torsion_site_symmetry_3
_geom_torsion_site_symmetry_4
_geom_torsion_publ_flag
N1 C22 C23 C24 153.57(11) . . . . ?
N1 C22 C23 C28 -27.22(16) . . . . ?
N1 C8 C7 O1 171.70(12) . . . . ?
N1 C8 C7 C6 -7.39(11) . . . . ?
N1 C1 C6 C7 3.44(14) . . . . ?
N1 C1 C6 C5 -178.29(13) . . . . ?
N1 C1 C2 C3 179.02(13) . . . . ?
N2 N3 C22 N1 -1.68(12) . . . . ?
N2 N3 C22 C23 -179.50(10) . . . . ?
N2 C21 C20 C19 177.34(11) . . . . ?
N2 C21 C15 C16 -177.65(11) . . . . ?
N2 C8 C7 O1 -81.56(15) . . . . ?
N2 C8 C7 C6 99.35(11) . . . . ?
N3 N2 C21 C20 16.53(15) . . . . ?
N3 N2 C21 C15 -165.29(11) . . . . ?
N3 N2 C8 N1 -21.97(11) . . . . ?
N3 N2 C8 C9 95.69(10) . . . . ?
N3 N2 C8 C7 -130.93(10) . . . . ?
N3 C22 C23 C24 -28.80(17) . . . . ?
N3 C22 C23 C28 150.41(12) . . . . ?
O1 C7 C6 C1 -176.31(13) . . . . ?
O1 C7 C6 C5 5.6(2) . . . . ?
C21 N2 N3 C22 172.35(10) . . . . ?
C21 N2 C8 N1 -175.90(10) . . . . ?
C21 N2 C8 C9 -58.23(15) . . . . ?
C21 N2 C8 C7 75.15(14) . . . . ?
C21 C20 C19 C17 0.28(19) . . . . ?
C21 C15 C16 C17 0.4(2) . . . . ?
C22 N1 C8 N2 19.69(10) . . . . ?
C22 N1 C8 C9 -101.53(10) . . . . ?
C22 N1 C8 C7 135.25(9) . . . . ?
C22 N1 C1 C6 -126.40(11) . . . . ?
C22 N1 C1 C2 53.99(16) . . . . ?
C22 C23 C24 C25 178.65(12) . . . . ?
C22 C23 C28 C27 -178.03(12) . . . . ?
C20 C21 C15 C16 0.55(18) . . . . ?
C23 C24 C25 C26 -0.6(2) . . . . ?
C23 C28 C27 C26 -0.6(2) . . . . ?
C9 C8 C7 O1 51.79(16) . . . . ?
C9 C8 C7 C6 -127.30(10) . . . . ?
C9 C10 C11 C12 -0.3(2) . . . . ?
C9 C14 C13 C12 0.5(2) . . . . ?
C8 N1 C22 N3 -12.47(12) . . . . ?
C8 N1 C22 C23 165.38(10) . . . . ?
C8 N1 C1 C6 -8.49(13) . . . . ?
C8 N1 C1 C2 171.89(12) . . . . ?
C8 N2 N3 C22 15.73(12) . . . . ?
C8 N2 C21 C20 168.58(11) . . . . ?
C8 N2 C21 C15 -13.24(18) . . . . ?
C8 C9 C10 C11 -173.58(11) . . . . ?
C8 C9 C14 C13 173.61(12) . . . . ?
C8 C7 C6 C1 2.73(13) . . . . ?
C8 C7 C6 C5 -175.35(14) . . . . ?
C15 C21 C20 C19 -0.89(18) . . . . ?
C7 C6 C5 C4 177.23(16) . . . . ?
C1 N1 C22 N3 107.52(11) . . . . ?
C1 N1 C22 C23 -74.62(13) . . . . ?
C1 N1 C8 N2 -106.12(10) . . . . ?
C1 N1 C8 C9 132.66(9) . . . . ?
C1 N1 C8 C7 9.44(11) . . . . ?
C1 C6 C5 C4 -0.7(2) . . . . ?
C1 C2 C3 C4 -0.9(3) . . . . ?
C10 C9 C8 N1 96.38(12) . . . . ?
C10 C9 C8 N2 -15.45(15) . . . . ?
C10 C9 C8 C7 -147.42(11) . . . . ?
C10 C9 C14 C13 -0.98(19) . . . . ?
C10 C11 C12 C13 -0.2(2) . . . . ?
C6 C1 C2 C3 -0.6(2) . . . . ?
C6 C5 C4 C3 -0.8(3) . . . . ?
C16 C17 C19 C20 0.6(2) . . . . ?
C19 C17 C16 C15 -1.0(2) . . . . ?
C24 C23 C28 C27 1.2(2) . . . . ?
C28 C23 C24 C25 -0.6(2) . . . . ?
C11 C12 C13 C14 0.1(2) . . . . ?
C14 C9 C8 N1 -78.03(13) . . . . ?
C14 C9 C8 N2 170.14(10) . . . . ?
C14 C9 C8 C7 38.17(15) . . . . ?
C14 C9 C10 C11 0.88(18) . . . . ?
C2 C1 C6 C7 -176.92(11) . . . . ?
C2 C1 C6 C5 1.4(2) . . . . ?
C2 C3 C4 C5 1.6(3) . . . . ?
C27 C26 C25 C24 1.2(2) . . . . ?
C25 C26 C27 C28 -0.5(2) . . . . ?
C18 C17 C16 C15 177.31(17) . . . . ?
C18 C17 C19 C20 -177.66(16) . . . . ?

loop_
_exptl_oxdiff_crystal_face_indexfrac_h
_exptl_oxdiff_crystal_face_indexfrac_k
_exptl_oxdiff_crystal_face_indexfrac_l
_exptl_oxdiff_crystal_face_x
_exptl_oxdiff_crystal_face_y
_exptl_oxdiff_crystal_face_z
3.9480 2.0442 6.3430 0.2080 0.8657 -0.4554
-4.3826 -2.1696 -5.7276 -0.1978 -0.8225 0.5332
-6.2670 1.4050 3.6295 -0.3187 0.1925 0.9281
-1.1256 9.4681 2.3415 -0.8531 0.5217 -0.0090
0.3926 9.7175 1.5704 -0.8268 0.5062 -0.2451
5.8007 4.5091 -2.2943 -0.2068 0.1289 -0.9699
-0.8896 -9.6792 -1.2959 0.8079 -0.4948 0.3201
0.0732 -0.3400 9.0608 0.3263 0.9228 0.2050
-4.4866 -1.3284 -5.7654 -0.2817 -0.8016 0.5274
-0.6406 -9.7080 -1.4231 0.8186 -0.4998 0.2830
0.9234 6.6936 -6.7262 -0.7887 -0.4303 -0.4390
-6.3893 1.4905 -0.7039 -0.4718 -0.2547 0.8441
-0.5876 -6.7233 6.7151 0.8075 0.4404 0.3924
4.6572 -0.4446 5.6091 0.4486 0.7314 -0.5136
